data_4121556
loop_
_publ_author_name
'Hicks, Jamie'
'Hoyer, Chad E.'
'Moubaraki, Boujemaa'
'Manni, Giovanni Li'
'Carter, Emma'
'Murphy, Damien M.'
'Murray, Keith S.'
'Gagliardi, Laura'
'Jones, Cameron'

_publ_section_title
;
 A two-coordinate manganese(0) complex with an unsupported mn-mg bond:
 allowing access to low coordinate homo- and heterobimetallic compounds.
;
_journal_issue 14
_journal_name_full 'Journal of the American Chemical Society'
_journal_page_first 5283
_journal_page_last 5286
_journal_paper_doi 10.1021/ja5021348
_journal_volume 136
_journal_year 2014
_chemical_formula_sum 'C100 H104 Mn2 N2 Si2'
_chemical_formula_weight 1499.91
_chemical_name_systematic
; 
 ? 
;
_space_group_IT_number 14
_symmetry_cell_setting monoclinic
_symmetry_space_group_name_Hall '-P 2ybc'
_symmetry_space_group_name_H-M 'P 1 21/c 1'
_atom_sites_solution_hydrogens geom
_atom_sites_solution_primary direct
_atom_sites_solution_secondary difmap
_audit_creation_method SHELXL-97
_cell_angle_alpha 90.00
_cell_angle_beta 106.562(3)
_cell_angle_gamma 90.00
_cell_formula_units_Z 2
_cell_length_a 15.7018(6)
_cell_length_b 10.3770(3)
_cell_length_c 26.7505(9)
_cell_measurement_temperature 123(2)
_cell_volume 4177.8(3)
_computing_structure_refinement 'SHELXL-97 (Sheldrick, 1997)'
_computing_structure_solution 'SHELXS-97 (Sheldrick, 1990)'
_diffrn_ambient_temperature 123(2)
_diffrn_measured_fraction_theta_full 0.999
_diffrn_measured_fraction_theta_max 0.999
_diffrn_measurement_device_type 'Bruker Apex X8'
_diffrn_radiation_monochromator graphite
_diffrn_radiation_source 'fine-focus sealed tube'
_diffrn_radiation_type MoK\a
_diffrn_radiation_wavelength 0.71073
_diffrn_reflns_av_R_equivalents 0.0281
_diffrn_reflns_av_sigmaI/netI 0.0330
_diffrn_reflns_limit_h_max 19
_diffrn_reflns_limit_h_min -16
_diffrn_reflns_limit_k_max 12
_diffrn_reflns_limit_k_min -11
_diffrn_reflns_limit_l_max 32
_diffrn_reflns_limit_l_min -32
_diffrn_reflns_number 26070
_diffrn_reflns_theta_full 26.00
_diffrn_reflns_theta_max 26.00
_diffrn_reflns_theta_min 2.36
_exptl_absorpt_coefficient_mu 0.379
_exptl_absorpt_correction_T_max 0.945
_exptl_absorpt_correction_T_min 0.912
_exptl_absorpt_correction_type multi-scan
_exptl_absorpt_process_details 'Sortav (Blessing)'
_exptl_crystal_colour 'dark red'
_exptl_crystal_density_diffrn 1.192
_exptl_crystal_density_method 'not measured'
_exptl_crystal_description block
_exptl_crystal_F_000 1592
_exptl_crystal_size_max 0.24
_exptl_crystal_size_mid 0.19
_exptl_crystal_size_min 0.15
_refine_diff_density_max 0.939
_refine_diff_density_min -0.535
_refine_diff_density_rms 0.054
_refine_ls_extinction_method none
_refine_ls_goodness_of_fit_ref 1.021
_refine_ls_hydrogen_treatment constr
_refine_ls_matrix_type full
_refine_ls_number_parameters 484
_refine_ls_number_reflns 8203
_refine_ls_number_restraints 0
_refine_ls_restrained_S_all 1.021
_refine_ls_R_factor_all 0.0545
_refine_ls_R_factor_gt 0.0430
_refine_ls_shift/su_max 0.001
_refine_ls_shift/su_mean 0.000
_refine_ls_structure_factor_coef Fsqd
_refine_ls_weighting_details 'calc w=1/[\s^2^(Fo^2^)+(0.0563P)^2^+2.8703P] where P=(Fo^2^+2Fc^2^)/3'
_refine_ls_weighting_scheme calc
_refine_ls_wR_factor_gt 0.1101
_refine_ls_wR_factor_ref 0.1183
_reflns_number_gt 6804
_reflns_number_total 8203
_reflns_threshold_expression >2sigma(I)
_cod_data_source_file ja5021348_si_004.cif
_cod_data_source_block compound3
_cod_depositor_comments 'Adding full bibliography for 4121549--4121556.cif.'
_cod_original_cell_volume 4177.8(2)
_cod_original_sg_symbol_H-M P2(1)/c
_cod_database_code 4121556

loop_
_symmetry_equiv_pos_as_xyz
'x, y, z'
'-x, y+1/2, -z+1/2'
'-x, -y, -z'
'x, -y-1/2, z-1/2'

loop_
_atom_site_label
_atom_site_type_symbol
_atom_site_fract_x
_atom_site_fract_y
_atom_site_fract_z
_atom_site_U_iso_or_equiv
_atom_site_adp_type
_atom_site_occupancy
_atom_site_symmetry_multiplicity
_atom_site_calc_flag
_atom_site_refinement_flags
Mn1 Mn 0.46911(2) 0.46826(3) 0.041046(12) 0.02905(11) Uani 1 1 d .
Si1 Si 0.47084(4) 0.17375(5) 0.08021(2) 0.02117(13) Uani 1 1 d .
N1 N 0.43912(10) 0.33127(15) 0.08530(6) 0.0180(3) Uani 1 1 d .
C1 C 0.39792(12) 0.36183(16) 0.12459(7) 0.0161(4) Uani 1 1 d .
C2 C 0.30490(12) 0.36347(17) 0.11425(7) 0.0175(4) Uani 1 1 d .
C3 C 0.26711(12) 0.38872(18) 0.15447(7) 0.0202(4) Uani 1 1 d .
H3 H 0.2042 0.3883 0.1470 0.024 Uiso 1 1 calc R
C4 C 0.31809(13) 0.41439(19) 0.20489(7) 0.0216(4) Uani 1 1 d .
C5 C 0.41003(13) 0.42040(18) 0.21442(7) 0.0205(4) Uani 1 1 d .
H5 H 0.4461 0.4413 0.2484 0.025 Uiso 1 1 calc R
C6 C 0.45009(12) 0.39643(17) 0.17521(7) 0.0170(4) Uani 1 1 d .
C7 C 0.27518(15) 0.4373(2) 0.24789(8) 0.0332(5) Uani 1 1 d .
H7A H 0.2111 0.4221 0.2346 0.050 Uiso 1 1 calc R
H7B H 0.2858 0.5264 0.2602 0.050 Uiso 1 1 calc R
H7C H 0.3008 0.3782 0.2769 0.050 Uiso 1 1 calc R
C8 C 0.24708(12) 0.34484(18) 0.05840(7) 0.0180(4) Uani 1 1 d .
H8 H 0.2756 0.2748 0.0431 0.022 Uiso 1 1 calc R
C9 C 0.24596(12) 0.46401(18) 0.02500(7) 0.0203(4) Uani 1 1 d .
C10 C 0.26771(15) 0.5862(2) 0.04571(9) 0.0311(5) Uani 1 1 d .
H10 H 0.2855 0.5974 0.0825 0.037 Uiso 1 1 calc R
C11 C 0.26392(16) 0.6924(2) 0.01350(10) 0.0385(6) Uani 1 1 d .
H11 H 0.2795 0.7752 0.0284 0.046 Uiso 1 1 calc R
C12 C 0.23770(14) 0.6781(2) -0.03972(9) 0.0345(5) Uani 1 1 d .
H12 H 0.2343 0.7510 -0.0617 0.041 Uiso 1 1 calc R
C13 C 0.21631(14) 0.5576(2) -0.06108(9) 0.0322(5) Uani 1 1 d .
H13 H 0.1985 0.5472 -0.0979 0.039 Uiso 1 1 calc R
C14 C 0.22068(14) 0.4518(2) -0.02922(8) 0.0269(4) Uani 1 1 d .
H14 H 0.2062 0.3691 -0.0445 0.032 Uiso 1 1 calc R
C15 C 0.15417(12) 0.29750(18) 0.05591(7) 0.0196(4) Uani 1 1 d .
C16 C 0.08104(13) 0.3786(2) 0.04592(8) 0.0267(4) Uani 1 1 d .
H16 H 0.0877 0.4676 0.0396 0.032 Uiso 1 1 calc R
C17 C -0.00218(14) 0.3305(2) 0.04515(9) 0.0339(5) Uani 1 1 d .
H17 H -0.0519 0.3868 0.0381 0.041 Uiso 1 1 calc R
C18 C -0.01290(14) 0.2022(2) 0.05454(9) 0.0339(5) Uani 1 1 d .
H18 H -0.0698 0.1697 0.0538 0.041 Uiso 1 1 calc R
C19 C 0.05957(15) 0.1206(2) 0.06509(9) 0.0330(5) Uani 1 1 d .
H19 H 0.0528 0.0319 0.0719 0.040 Uiso 1 1 calc R
C20 C 0.14220(13) 0.1686(2) 0.06576(8) 0.0251(4) Uani 1 1 d .
H20 H 0.1918 0.1120 0.0731 0.030 Uiso 1 1 calc R
C21 C 0.54901(12) 0.41851(17) 0.18379(7) 0.0177(4) Uani 1 1 d .
H21 H 0.5709 0.3443 0.1670 0.021 Uiso 1 1 calc R
C22 C 0.56567(13) 0.53968(18) 0.15556(7) 0.0196(4) Uani 1 1 d .
C23 C 0.50164(14) 0.63449(19) 0.13841(9) 0.0294(5) Uani 1 1 d .
H23 H 0.4448 0.6244 0.1439 0.035 Uiso 1 1 calc R
C24 C 0.51976(16) 0.7442(2) 0.11331(10) 0.0382(6) Uani 1 1 d .
H24 H 0.4747 0.8071 0.1009 0.046 Uiso 1 1 calc R
C25 C 0.60221(17) 0.7622(2) 0.10632(9) 0.0371(5) Uani 1 1 d .
H25 H 0.6149 0.8385 0.0901 0.045 Uiso 1 1 calc R
C26 C 0.66644(16) 0.6686(2) 0.12304(9) 0.0335(5) Uani 1 1 d .
H26 H 0.7237 0.6803 0.1184 0.040 Uiso 1 1 calc R
C27 C 0.64762(14) 0.5577(2) 0.14654(8) 0.0275(4) Uani 1 1 d .
H27 H 0.6917 0.4925 0.1567 0.033 Uiso 1 1 calc R
C28 C 0.60316(12) 0.41793(18) 0.24093(7) 0.0193(4) Uani 1 1 d .
C29 C 0.62769(13) 0.30008(19) 0.26595(8) 0.0236(4) Uani 1 1 d .
H29 H 0.6079 0.2223 0.2476 0.028 Uiso 1 1 calc R
C30 C 0.68040(14) 0.2948(2) 0.31712(8) 0.0293(5) Uani 1 1 d .
H30 H 0.6972 0.2138 0.3335 0.035 Uiso 1 1 calc R
C31 C 0.70866(15) 0.4074(2) 0.34440(8) 0.0333(5) Uani 1 1 d .
H31 H 0.7453 0.4041 0.3794 0.040 Uiso 1 1 calc R
C32 C 0.68338(16) 0.5244(2) 0.32048(9) 0.0338(5) Uani 1 1 d .
H32 H 0.7020 0.6019 0.3393 0.041 Uiso 1 1 calc R
C33 C 0.63082(14) 0.5298(2) 0.26901(8) 0.0267(4) Uani 1 1 d .
H33 H 0.6137 0.6112 0.2530 0.032 Uiso 1 1 calc R
C34 C 0.52549(17) 0.0981(2) 0.14504(9) 0.0351(5) Uani 1 1 d .
H34A H 0.5866 0.1299 0.1581 0.053 Uiso 1 1 calc R
H34B H 0.5262 0.0042 0.1411 0.053 Uiso 1 1 calc R
H34C H 0.4923 0.1206 0.1698 0.053 Uiso 1 1 calc R
C35 C 0.55165(17) 0.1705(2) 0.04121(10) 0.0397(6) Uani 1 1 d .
H35A H 0.5231 0.2031 0.0060 0.060 Uiso 1 1 calc R
H35B H 0.5717 0.0818 0.0390 0.060 Uiso 1 1 calc R
H35C H 0.6028 0.2248 0.0580 0.060 Uiso 1 1 calc R
C36 C 0.37670(15) 0.0653(2) 0.04673(9) 0.0307(5) Uani 1 1 d .
H36A H 0.3339 0.0613 0.0671 0.046 Uiso 1 1 calc R
H36B H 0.3996 -0.0213 0.0437 0.046 Uiso 1 1 calc R
H36C H 0.3473 0.0992 0.0119 0.046 Uiso 1 1 calc R
C37 C 0.02356(17) 0.2954(2) 0.37942(9) 0.0405(6) Uani 1 1 d .
C38 C 0.07307(19) 0.3384(3) 0.42719(10) 0.0474(7) Uani 1 1 d .
H38 H 0.0550 0.3180 0.4572 0.057 Uiso 1 1 calc R
C39 C 0.1476(2) 0.4097(3) 0.43246(11) 0.0516(7) Uani 1 1 d .
H39 H 0.1809 0.4383 0.4661 0.062 Uiso 1 1 calc R
C40 C 0.17546(19) 0.4413(3) 0.38923(13) 0.0559(8) Uani 1 1 d .
H40 H 0.2279 0.4907 0.3930 0.067 Uiso 1 1 calc R
C41 C 0.1254(2) 0.3994(3) 0.34032(12) 0.0535(7) Uani 1 1 d .
H41 H 0.1431 0.4204 0.3102 0.064 Uiso 1 1 calc R
C42 C 0.05045(19) 0.3277(3) 0.33590(10) 0.0449(6) Uani 1 1 d .
H42 H 0.0162 0.2996 0.3024 0.054 Uiso 1 1 calc R
C43 C -0.0586(2) 0.2142(3) 0.37423(13) 0.0631(8) Uani 1 1 d .
H43A H -0.0417 0.1231 0.3791 0.095 Uiso 1 1 calc R
H43B H -0.1001 0.2265 0.3395 0.095 Uiso 1 1 calc R
H43C H -0.0871 0.2404 0.4008 0.095 Uiso 1 1 calc R
C44 C 0.11422(16) 0.9750(3) 0.26887(10) 0.0424(6) Uani 1 1 d .
C45 C 0.04666(16) 0.9752(3) 0.29289(10) 0.0434(6) Uani 1 1 d .
H45 H 0.0117 1.0506 0.2913 0.052 Uiso 1 1 calc R
C46 C 0.02936(17) 0.8688(3) 0.31888(10) 0.0452(6) Uani 1 1 d .
H46 H -0.0177 0.8713 0.3346 0.054 Uiso 1 1 calc R
C47 C 0.07947(17) 0.7585(3) 0.32235(10) 0.0468(6) Uani 1 1 d .
H47 H 0.0678 0.6854 0.3408 0.056 Uiso 1 1 calc R
C48 C 0.14672(17) 0.7558(3) 0.29877(11) 0.0498(7) Uani 1 1 d .
H48 H 0.1816 0.6802 0.3007 0.060 Uiso 1 1 calc R
C49 C 0.16384(16) 0.8628(3) 0.27218(11) 0.0476(7) Uani 1 1 d .
H49 H 0.2103 0.8594 0.2559 0.057 Uiso 1 1 calc R
C50 C 0.1326(2) 1.0906(3) 0.24013(13) 0.0634(8) Uani 1 1 d .
H50A H 0.1137 1.0732 0.2026 0.095 Uiso 1 1 calc R
H50B H 0.1964 1.1094 0.2513 0.095 Uiso 1 1 calc R
H50C H 0.0997 1.1648 0.2477 0.095 Uiso 1 1 calc R

loop_
_atom_site_aniso_label
_atom_site_aniso_U_11
_atom_site_aniso_U_22
_atom_site_aniso_U_33
_atom_site_aniso_U_23
_atom_site_aniso_U_13
_atom_site_aniso_U_12
Mn1 0.0429(2) 0.02334(18) 0.02669(19) 0.00297(13) 0.01924(15) -0.00206(13)
Si1 0.0239(3) 0.0196(3) 0.0215(3) -0.0015(2) 0.0089(2) 0.0023(2)
N1 0.0188(8) 0.0205(8) 0.0165(8) -0.0008(6) 0.0076(6) -0.0010(6)
C1 0.0204(9) 0.0133(8) 0.0164(9) 0.0007(7) 0.0080(7) 0.0001(7)
C2 0.0189(9) 0.0154(9) 0.0183(9) 0.0002(7) 0.0057(7) 0.0001(7)
C3 0.0170(9) 0.0225(10) 0.0227(10) -0.0012(8) 0.0082(8) -0.0013(7)
C4 0.0233(10) 0.0237(10) 0.0211(10) -0.0032(8) 0.0114(8) -0.0030(8)
C5 0.0220(10) 0.0226(10) 0.0169(9) -0.0027(7) 0.0056(8) -0.0023(7)
C6 0.0176(9) 0.0155(9) 0.0186(9) 0.0007(7) 0.0065(7) -0.0010(7)
C7 0.0267(11) 0.0522(14) 0.0249(11) -0.0099(10) 0.0139(9) -0.0065(10)
C8 0.0175(9) 0.0207(9) 0.0162(9) -0.0015(7) 0.0057(7) 0.0001(7)
C9 0.0147(9) 0.0251(10) 0.0225(10) 0.0021(8) 0.0074(8) -0.0008(7)
C10 0.0338(12) 0.0290(11) 0.0266(11) 0.0017(9) 0.0022(9) -0.0046(9)
C11 0.0366(13) 0.0267(12) 0.0474(15) 0.0049(10) 0.0043(11) -0.0079(9)
C12 0.0200(11) 0.0399(13) 0.0449(14) 0.0210(11) 0.0115(10) 0.0023(9)
C13 0.0276(11) 0.0455(13) 0.0266(11) 0.0106(10) 0.0127(9) 0.0074(10)
C14 0.0252(11) 0.0329(11) 0.0243(11) 0.0018(9) 0.0099(8) 0.0025(8)
C15 0.0196(9) 0.0261(10) 0.0130(9) -0.0020(7) 0.0043(7) -0.0024(7)
C16 0.0237(10) 0.0276(11) 0.0306(11) 0.0021(9) 0.0107(9) -0.0002(8)
C17 0.0210(11) 0.0440(13) 0.0391(13) 0.0063(10) 0.0123(9) 0.0035(9)
C18 0.0224(11) 0.0456(14) 0.0347(12) 0.0049(10) 0.0098(9) -0.0094(9)
C19 0.0320(12) 0.0323(12) 0.0325(12) 0.0057(9) 0.0059(9) -0.0097(9)
C20 0.0237(10) 0.0274(11) 0.0219(10) 0.0022(8) 0.0027(8) -0.0009(8)
C21 0.0176(9) 0.0177(9) 0.0189(9) -0.0018(7) 0.0069(7) -0.0003(7)
C22 0.0220(10) 0.0192(9) 0.0175(9) -0.0039(7) 0.0053(8) -0.0024(7)
C23 0.0242(11) 0.0215(10) 0.0419(13) 0.0002(9) 0.0085(9) -0.0006(8)
C24 0.0395(13) 0.0208(11) 0.0502(15) 0.0058(10) 0.0062(11) -0.0006(9)
C25 0.0524(15) 0.0241(11) 0.0366(13) 0.0016(10) 0.0155(11) -0.0117(10)
C26 0.0395(13) 0.0304(12) 0.0376(13) -0.0034(10) 0.0221(10) -0.0104(10)
C27 0.0280(11) 0.0275(11) 0.0309(11) -0.0014(9) 0.0147(9) -0.0008(8)
C28 0.0150(9) 0.0247(10) 0.0196(9) -0.0008(8) 0.0070(7) -0.0014(7)
C29 0.0228(10) 0.0251(10) 0.0235(10) 0.0000(8) 0.0075(8) -0.0025(8)
C30 0.0269(11) 0.0357(12) 0.0248(11) 0.0075(9) 0.0069(9) 0.0006(9)
C31 0.0292(12) 0.0470(14) 0.0202(10) -0.0010(10) 0.0012(9) -0.0016(10)
C32 0.0377(13) 0.0355(13) 0.0252(11) -0.0102(9) 0.0039(9) -0.0041(10)
C33 0.0292(11) 0.0244(11) 0.0253(11) -0.0023(8) 0.0058(9) 0.0010(8)
C34 0.0492(14) 0.0212(11) 0.0293(12) -0.0010(9) 0.0022(10) 0.0074(9)
C35 0.0436(14) 0.0333(12) 0.0539(15) -0.0010(11) 0.0325(12) 0.0058(10)
C36 0.0360(12) 0.0213(10) 0.0337(12) -0.0054(9) 0.0083(10) 0.0016(9)
C37 0.0465(14) 0.0425(14) 0.0340(13) 0.0106(11) 0.0140(11) 0.0235(11)
C38 0.0541(17) 0.0534(16) 0.0344(14) 0.0126(12) 0.0121(12) 0.0279(13)
C39 0.0519(17) 0.0546(17) 0.0396(15) 0.0007(13) -0.0010(13) 0.0262(14)
C40 0.0431(16) 0.0391(15) 0.086(2) -0.0015(15) 0.0193(15) 0.0130(12)
C41 0.069(2) 0.0478(16) 0.0537(17) -0.0002(13) 0.0344(15) 0.0066(14)
C42 0.0575(17) 0.0470(15) 0.0321(13) 0.0017(11) 0.0157(12) 0.0114(12)
C43 0.0607(19) 0.072(2) 0.063(2) 0.0104(16) 0.0272(16) 0.0067(16)
C44 0.0269(12) 0.0565(16) 0.0406(14) -0.0051(12) 0.0046(10) 0.0029(11)
C45 0.0344(13) 0.0534(16) 0.0398(14) -0.0109(12) 0.0067(11) 0.0086(11)
C46 0.0380(14) 0.0589(17) 0.0401(14) -0.0130(12) 0.0133(11) -0.0006(12)
C47 0.0442(15) 0.0500(16) 0.0413(14) -0.0097(12) 0.0041(12) -0.0029(12)
C48 0.0342(14) 0.0486(16) 0.0592(17) -0.0198(14) 0.0014(12) 0.0038(11)
C49 0.0255(12) 0.0620(18) 0.0544(16) -0.0187(14) 0.0101(11) 0.0014(11)
C50 0.0452(17) 0.078(2) 0.071(2) 0.0103(17) 0.0237(15) 0.0092(15)

loop_
_atom_type_symbol
_atom_type_description
_atom_type_scat_dispersion_real
_atom_type_scat_dispersion_imag
_atom_type_scat_source
C C 0.0033 0.0016 'International Tables Vol C Tables 4.2.6.8 and 6.1.1.4'
H H 0.0000 0.0000 'International Tables Vol C Tables 4.2.6.8 and 6.1.1.4'
N N 0.0061 0.0033 'International Tables Vol C Tables 4.2.6.8 and 6.1.1.4'
Si Si 0.0817 0.0704 'International Tables Vol C Tables 4.2.6.8 and 6.1.1.4'
Mn Mn 0.3368 0.7283 'International Tables Vol C Tables 4.2.6.8 and 6.1.1.4'

loop_
_geom_angle_atom_site_label_1
_geom_angle_atom_site_label_2
_geom_angle_atom_site_label_3
_geom_angle
_geom_angle_site_symmetry_3
N1 Mn1 Mn1 148.39(5) 3_665
N1 Si1 C35 108.68(9) .
N1 Si1 C36 113.65(9) .
C35 Si1 C36 107.04(11) .
N1 Si1 C34 112.97(9) .
C35 Si1 C34 107.82(12) .
C36 Si1 C34 106.38(10) .
C1 N1 Si1 118.24(12) .
C1 N1 Mn1 121.09(11) .
Si1 N1 Mn1 120.47(8) .
C2 C1 C6 118.07(16) .
C2 C1 N1 121.61(16) .
C6 C1 N1 120.28(16) .
C3 C2 C1 119.81(17) .
C3 C2 C8 121.00(16) .
C1 C2 C8 119.11(16) .
C4 C3 C2 122.22(17) .
C3 C4 C5 117.91(17) .
C3 C4 C7 120.90(17) .
C5 C4 C7 121.18(18) .
C6 C5 C4 121.43(17) .
C5 C6 C1 120.29(16) .
C5 C6 C21 121.40(16) .
C1 C6 C21 118.06(16) .
C15 C8 C9 112.68(15) .
C15 C8 C2 112.31(15) .
C9 C8 C2 112.11(15) .
C10 C9 C14 117.56(18) .
C10 C9 C8 123.20(18) .
C14 C9 C8 119.23(17) .
C9 C10 C11 121.0(2) .
C12 C11 C10 120.3(2) .
C11 C12 C13 119.6(2) .
C12 C13 C14 120.2(2) .
C13 C14 C9 121.3(2) .
C20 C15 C16 118.19(18) .
C20 C15 C8 118.88(17) .
C16 C15 C8 122.89(17) .
C15 C16 C17 120.5(2) .
C18 C17 C16 120.5(2) .
C17 C18 C19 119.6(2) .
C18 C19 C20 119.8(2) .
C19 C20 C15 121.4(2) .
C6 C21 C28 113.88(15) .
C6 C21 C22 111.15(15) .
C28 C21 C22 111.98(15) .
C27 C22 C23 117.87(18) .
C27 C22 C21 119.65(17) .
C23 C22 C21 122.48(17) .
C22 C23 C24 120.7(2) .
C25 C24 C23 120.5(2) .
C24 C25 C26 119.4(2) .
C25 C26 C27 120.1(2) .
C26 C27 C22 121.3(2) .
C33 C28 C29 118.32(18) .
C33 C28 C21 122.72(18) .
C29 C28 C21 118.95(17) .
C30 C29 C28 120.98(19) .
C31 C30 C29 120.0(2) .
C32 C31 C30 119.5(2) .
C31 C32 C33 120.5(2) .
C28 C33 C32 120.6(2) .
C38 C37 C42 118.5(3) .
C38 C37 C43 120.7(2) .
C42 C37 C43 120.9(2) .
C39 C38 C37 121.3(3) .
C38 C39 C40 120.6(3) .
C39 C40 C41 118.8(3) .
C42 C41 C40 119.5(3) .
C41 C42 C37 121.3(3) .
C45 C44 C49 117.4(3) .
C45 C44 C50 121.4(2) .
C49 C44 C50 121.2(3) .
C46 C45 C44 121.4(2) .
C45 C46 C47 120.7(3) .
C48 C47 C46 119.0(3) .
C47 C48 C49 120.4(3) .
C48 C49 C44 121.1(2) .

loop_
_geom_bond_atom_site_label_1
_geom_bond_atom_site_label_2
_geom_bond_distance
_geom_bond_site_symmetry_2
Mn1 N1 1.9904(15) .
Mn1 Mn1 2.7224(6) 3_665
Si1 N1 1.7254(16) .
Si1 C35 1.859(2) .
Si1 C36 1.871(2) .
Si1 C34 1.874(2) .
N1 C1 1.418(2) .
C1 C2 1.407(3) .
C1 C6 1.414(3) .
C2 C3 1.394(3) .
C2 C8 1.523(2) .
C3 C4 1.384(3) .
C4 C5 1.394(3) .
C4 C7 1.508(3) .
C5 C6 1.391(3) .
C6 C21 1.521(2) .
C8 C15 1.523(3) .
C8 C9 1.523(3) .
C9 C10 1.386(3) .
C9 C14 1.396(3) .
C10 C11 1.389(3) .
C11 C12 1.373(3) .
C12 C13 1.376(3) .
C13 C14 1.380(3) .
C15 C20 1.386(3) .
C15 C16 1.387(3) .
C16 C17 1.394(3) .
C17 C18 1.374(3) .
C18 C19 1.381(3) .
C19 C20 1.385(3) .
C21 C28 1.523(3) .
C21 C22 1.527(3) .
C22 C27 1.388(3) .
C22 C23 1.388(3) .
C23 C24 1.392(3) .
C24 C25 1.373(3) .
C25 C26 1.380(3) .
C26 C27 1.383(3) .
C28 C33 1.384(3) .
C28 C29 1.395(3) .
C29 C30 1.384(3) .
C30 C31 1.382(3) .
C31 C32 1.376(3) .
C32 C33 1.390(3) .
C37 C38 1.368(4) .
C37 C42 1.388(3) .
C37 C43 1.513(4) .
C38 C39 1.357(4) .
C39 C40 1.388(4) .
C40 C41 1.390(4) .
C41 C42 1.368(4) .
C44 C45 1.388(4) .
C44 C49 1.389(4) .
C44 C50 1.496(4) .
C45 C46 1.373(4) .
C46 C47 1.377(4) .
C47 C48 1.376(4) .
C48 C49 1.386(4) .
